data_1557141
loop_
_publ_author_name
'Chen, Michelle'
'Powers-Riggs, Natalia E.'
'Coleman, Adam F.'
'Young, Ryan M.'
'Wasielewski, Michael R.'

_publ_section_title
;
 Singlet Fission in Quaterrylenediimide Thin Films
;
_journal_name_full 'The Journal of Physical Chemistry C'
_journal_paper_doi 10.1021/acs.jpcc.9b10397
_journal_year 2020
_chemical_formula_moiety 'C68 H50 N2 O4'
_chemical_formula_sum 'C68 H50 N2 O4'
_chemical_formula_weight 959.10
_space_group_crystal_system monoclinic
_space_group_IT_number 4
_space_group_name_Hall 'P 2yb'
_space_group_name_H-M_alt 'P 1 21 1'
_atom_sites_solution_hydrogens geom
_atom_sites_solution_primary dual
_audit_creation_date 2019-07-29
_audit_creation_method
;
Olex2 1.2
(compiled 2018.05.29 svn.r3508 for OlexSys, GUI svn.r5506)
;
_cell_angle_alpha 90
_cell_angle_beta 107.438(13)
_cell_angle_gamma 90
_cell_formula_units_Z 2
_cell_length_a 13.949(3)
_cell_length_b 15.719(3)
_cell_length_c 15.272(3)
_cell_measurement_reflns_used 2281
_cell_measurement_temperature 100
_cell_measurement_theta_max 64.195
_cell_measurement_theta_min 4.137
_cell_volume 3194.7(11)
_computing_cell_refinement 'SAINT V8.34A (Bruker, 2013)'
_computing_data_collection 'APEX2 V2014.11-0 (Bruker, 2014)'
_computing_data_reduction 'Bruker SAINT'
_computing_molecular_graphics 'Olex2 (Dolomanov et al., 2009)'
_computing_publication_material 'Olex2 (Dolomanov et al., 2009)'
_computing_structure_refinement 'XL (Sheldrick, 2008)'
_computing_structure_solution 'XT (Sheldrick, 2015)'
_diffrn_ambient_temperature 99.99
_diffrn_detector_area_resol_mean 8
_diffrn_measured_fraction_theta_full 0.957
_diffrn_measured_fraction_theta_max 0.957
_diffrn_measurement_device_type 'Bruker Kappa APEX CCD area detector'
_diffrn_measurement_method '\w and \f scans'
_diffrn_radiation_monochromator 'MX optics'
_diffrn_radiation_type CuK\a
_diffrn_radiation_wavelength 1.54178
_diffrn_reflns_av_R_equivalents 0.0424
_diffrn_reflns_av_unetI/netI 0.1498
_diffrn_reflns_Laue_measured_fraction_full 0.957
_diffrn_reflns_Laue_measured_fraction_max 0.957
_diffrn_reflns_limit_h_max 15
_diffrn_reflns_limit_h_min -8
_diffrn_reflns_limit_k_max 17
_diffrn_reflns_limit_k_min -17
_diffrn_reflns_limit_l_max 16
_diffrn_reflns_limit_l_min -16
_diffrn_reflns_number 9798
_diffrn_reflns_point_group_measured_fraction_full 0.698
_diffrn_reflns_point_group_measured_fraction_max 0.698
_diffrn_reflns_theta_full 58.923
_diffrn_reflns_theta_max 58.923
_diffrn_reflns_theta_min 4.137
_diffrn_source microsource
_exptl_absorpt_coefficient_mu 0.483
_exptl_absorpt_correction_T_max 0.7524
_exptl_absorpt_correction_T_min 0.5675
_exptl_absorpt_correction_type multi-scan
_exptl_absorpt_process_details
'SADABS-2016/2 (Bruker,2016/2) was used for absorption correction. wR2(int) was 0.1021 before and 0.0616 after correction. The Ratio of minimum to maximum transmission is 0.7543. The \l/2 correction factor is Not present.'
_exptl_crystal_colour 'clear green'
_exptl_crystal_colour_lustre clear
_exptl_crystal_colour_primary green
_exptl_crystal_density_diffrn 0.997
_exptl_crystal_description block
_exptl_crystal_F_000 1008
_exptl_crystal_recrystallization_method
'compound was crystallized through the slow diffusion of methanol into a toluene solution.'
_exptl_crystal_size_max 0.166
_exptl_crystal_size_mid 0.058
_exptl_crystal_size_min 0.057
_refine_diff_density_max 0.644
_refine_diff_density_min -0.357
_refine_diff_density_rms 0.097
_refine_ls_abs_structure_details
;
 Classical Flack method preferred over Parsons because s.u. lower.
;
_refine_ls_abs_structure_Flack 0.3(8)
_refine_ls_extinction_method none
_refine_ls_goodness_of_fit_ref 1.052
_refine_ls_hydrogen_treatment constr
_refine_ls_matrix_type full
_refine_ls_number_parameters 675
_refine_ls_number_reflns 6414
_refine_ls_number_restraints 37
_refine_ls_restrained_S_all 1.058
_refine_ls_R_factor_all 0.1661
_refine_ls_R_factor_gt 0.1205
_refine_ls_shift/su_max 0.000
_refine_ls_shift/su_mean 0.000
_refine_ls_structure_factor_coef Fsqd
_refine_ls_weighting_details 'w=1/[\s^2^(Fo^2^)+(0.2000P)^2^] where P=(Fo^2^+2Fc^2^)/3'
_refine_ls_weighting_scheme calc
_refine_ls_wR_factor_gt 0.3002
_refine_ls_wR_factor_ref 0.3549
_reflns_Friedel_coverage 0.399
_reflns_Friedel_fraction_full 0.416
_reflns_Friedel_fraction_max 0.416
_reflns_number_gt 3538
_reflns_number_total 6414
_reflns_threshold_expression 'I > 2\s(I)'
_cod_data_source_file jp9b10397_si_002.cif
_cod_data_source_block new_unit
_cod_original_cell_volume 3194.9(10)
_cod_database_code 1557141
_shelx_shelxl_version_number 2016/6
_shelx_space_group_comment
;
The symmetry employed for this shelxl refinement is uniquely defined
by the following loop, which should always be used as a source of
symmetry information in preference to the above space-group names.
They are only intended as comments.
;
_shelx_estimated_absorpt_t_max 0.973
_shelx_estimated_absorpt_t_min 0.924
_olex2_refinement_description
;
1. Fixed Uiso
 At 1.2 times of:
  All C(H) groups
 At 1.5 times of:
  All C(H,H,H) groups
2. Rigid body (RIGU) restrains
 C55, C54, C56, C52, C53, C51, C64, C65, C63, C67, C68, C66
 with sigma for 1-2 distances of 0.001 and sigma for 1-3 distances of 0.001
3.a Ternary CH refined with riding coordinates:
 C51(H51), C54(H54), C63(H63), C66(H66)
3.b Aromatic/amide H refined with riding coordinates:
 C7(H7), C8(H8), C12(H12), C3(H3), C13(H13), C17(H17), C18(H18), C22(H22),
 C23(H23), C27(H27), C28(H28), C32(H32), C33(H33), C38(H38), C37(H37), C42(H42),
  C48(H48), C47(H47), C49(H49), C59(H59), C60(H60), C61(H61)
3.c Idealised Me refined as rotating group:
 C52(H52A,H52B,H52C), C53(H53A,H53B,H53C), C55(H55A,H55B,H55C), C56(H56A,H56B,
 H56C), C64(H64A,H64B,H64C), C65(H65A,H65B,H65C), C67(H67A,H67B,H67C), C68(H68A,
 H68B,H68C)
;
_olex2_exptl_crystal_mounting_method
'Appropriate crystal was selected and added to a microsource loop affixed with paratone oil. '
_olex2_submission_original_sample_id (iPr2Ph)2QDI
_olex2_submission_special_instructions 'No special instructions were received'

loop_
_space_group_symop_operation_xyz
'x, y, z'
'-x, y+1/2, -z'

loop_
_atom_site_label
_atom_site_type_symbol
_atom_site_fract_x
_atom_site_fract_y
_atom_site_fract_z
_atom_site_U_iso_or_equiv
_atom_site_adp_type
_atom_site_occupancy
_atom_site_site_symmetry_order
_atom_site_calc_flag
_atom_site_refinement_flags_posn
_atom_site_refinement_flags_adp
O1 O -0.2179(6) 0.3494(8) -0.1363(7) 0.091(3) Uani 1 1 d . .
O2 O -0.2057(6) 0.6068(5) 0.0019(5) 0.066(2) Uani 1 1 d . .
O3 O 1.2439(5) 0.1852(6) 0.5013(5) 0.061(2) Uani 1 1 d . .
O4 O 1.2502(6) 0.4400(6) 0.6442(6) 0.067(2) Uani 1 1 d . .
N1 N -0.2132(5) 0.4805(6) -0.0713(6) 0.047(2) Uani 1 1 d . .
N2 N 1.2467(6) 0.3090(6) 0.5802(6) 0.052(2) Uani 1 1 d . .
C1 C -0.1593(7) 0.5410(8) -0.0094(7) 0.053(3) Uani 1 1 d . .
C2 C -0.1636(8) 0.4006(8) -0.0855(8) 0.058(3) Uani 1 1 d . .
C6 C -0.0607(8) 0.3928(8) -0.0392(8) 0.054(3) Uani 1 1 d . .
C7 C -0.0074(10) 0.3204(9) -0.0460(10) 0.074(4) Uani 1 1 d . .
H7 H -0.043845 0.273268 -0.078531 0.089 Uiso 1 1 calc R .
C8 C 0.0872(7) 0.3126(7) -0.0118(9) 0.066(4) Uani 1 1 d . .
H8 H 0.117550 0.263264 -0.027840 0.079 Uiso 1 1 calc R .
C9 C 0.1507(7) 0.3714(8) 0.0480(8) 0.049(3) Uani 1 1 d . .
C12 C 0.1031(11) 0.5836(6) 0.1410(7) 0.061(3) Uani 1 1 d . .
H12 H 0.137997 0.628202 0.179560 0.073 Uiso 1 1 calc R .
C3 C 0.0007(9) 0.5892(7) 0.1014(7) 0.051(3) Uani 1 1 d . .
H3 H -0.033850 0.634928 0.119144 0.061 Uiso 1 1 calc R .
C4 C -0.0556(8) 0.5311(7) 0.0360(6) 0.050(3) Uani 1 1 d . .
C5 C -0.0033(7) 0.4582(7) 0.0188(7) 0.046(3) Uani 1 1 d . .
C10 C 0.1008(7) 0.4491(7) 0.0605(6) 0.039(2) Uani 1 1 d . .
C11 C 0.1591(7) 0.5084(6) 0.1240(7) 0.042(2) Uani 1 1 d . .
C13 C 0.3218(9) 0.5618(8) 0.2269(10) 0.070(4) Uani 1 1 d . .
H13 H 0.290699 0.611562 0.240832 0.084 Uiso 1 1 calc R .
C14 C 0.2605(7) 0.5011(6) 0.1635(6) 0.043(2) Uani 1 1 d . .
C15 C 0.3105(6) 0.4237(6) 0.1565(7) 0.036(2) Uani 1 1 d . .
C16 C 0.2520(8) 0.3601(7) 0.0924(6) 0.049(3) Uani 1 1 d . .
C17 C 0.3060(8) 0.2823(7) 0.0902(9) 0.057(3) Uani 1 1 d . .
H17 H 0.269835 0.237170 0.053536 0.069 Uiso 1 1 calc R .
C18 C 0.3990(8) 0.2690(7) 0.1336(7) 0.050(3) Uani 1 1 d . .
H18 H 0.428283 0.216281 0.125115 0.060 Uiso 1 1 calc R .
C22 C 0.4229(8) 0.5509(7) 0.2679(7) 0.048(3) Uani 1 1 d . .
H22 H 0.461877 0.597271 0.299476 0.058 Uiso 1 1 calc R .
C23 C 0.6331(7) 0.5184(7) 0.3781(8) 0.051(3) Uani 1 1 d . .
H23 H 0.602161 0.568673 0.391363 0.061 Uiso 1 1 calc R .
C25 C 0.6196(7) 0.3806(8) 0.3040(8) 0.048(3) Uani 1 1 d . .
C24 C 0.5711(7) 0.4593(7) 0.3111(6) 0.038(2) Uani 1 1 d . .
C21 C 0.4698(6) 0.4727(7) 0.2641(7) 0.042(2) Uani 1 1 d . .
C20 C 0.4119(7) 0.4107(6) 0.2025(6) 0.034(2) Uani 1 1 d . .
C19 C 0.4606(6) 0.3311(7) 0.1948(8) 0.047(3) Uani 1 1 d . .
C26 C 0.5622(8) 0.3173(7) 0.2428(5) 0.045(3) Uani 1 1 d . .
C27 C 0.6171(8) 0.2405(10) 0.2449(11) 0.079(5) Uani 1 1 d . .
H27 H 0.579333 0.192702 0.215529 0.095 Uiso 1 1 calc R .
C28 C 0.7130(8) 0.2282(8) 0.2824(7) 0.052(3) Uani 1 1 d . .
H28 H 0.742137 0.175977 0.272140 0.062 Uiso 1 1 calc R .
C29 C 0.7728(7) 0.2892(9) 0.3364(7) 0.054(3) Uani 1 1 d . .
C30 C 0.7229(8) 0.3673(8) 0.3505(6) 0.047(3) Uani 1 1 d . .
C31 C 0.7787(7) 0.4313(7) 0.4096(7) 0.042(2) Uani 1 1 d . .
C32 C 0.7293(7) 0.5066(8) 0.4216(6) 0.053(3) Uani 1 1 d . .
H32 H 0.765850 0.549583 0.461691 0.064 Uiso 1 1 calc R .
C33 C 0.9366(7) 0.2085(8) 0.3643(7) 0.054(3) Uani 1 1 d . .
H33 H 0.903297 0.166291 0.321406 0.065 Uiso 1 1 calc R .
C34 C 0.8825(7) 0.2752(9) 0.3811(6) 0.060(4) Uani 1 1 d . .
C40 C 1.0379(8) 0.3336(7) 0.4874(6) 0.046(3) Uani 1 1 d . .
C39 C 1.0937(7) 0.3953(7) 0.5458(7) 0.047(3) Uani 1 1 d . .
C38 C 1.0428(7) 0.4692(7) 0.5598(6) 0.047(3) Uani 1 1 d . .
H38 H 1.079589 0.513545 0.597482 0.057 Uiso 1 1 calc R .
C37 C 0.9450(8) 0.4779(8) 0.5213(8) 0.055(3) Uani 1 1 d . .
H37 H 0.912841 0.526979 0.535670 0.066 Uiso 1 1 calc R .
C36 C 0.8859(8) 0.4176(7) 0.4599(6) 0.048(3) Uani 1 1 d . .
C35 C 0.9361(8) 0.3428(7) 0.4450(7) 0.046(3) Uani 1 1 d . .
C41 C 1.0918(6) 0.2574(7) 0.4736(6) 0.038(2) Uani 1 1 d . .
C42 C 1.0368(7) 0.2001(7) 0.4070(7) 0.051(3) Uani 1 1 d . .
H42 H 1.071206 0.153248 0.390984 0.061 Uiso 1 1 calc R .
C43 C 1.1916(9) 0.2420(9) 0.5138(7) 0.055(3) Uani 1 1 d . .
C44 C 1.1977(10) 0.3834(8) 0.5904(7) 0.056(3) Uani 1 1 d . .
C48 C -0.5073(8) 0.5198(9) -0.2356(10) 0.073(4) Uani 1 1 d . .
H48 H -0.572058 0.531205 -0.276748 0.088 Uiso 1 1 calc R .
C47 C -0.4840(12) 0.4853(12) -0.1317(13) 0.104(6) Uani 1 1 d . .
H47 H -0.536360 0.472264 -0.105973 0.124 Uiso 1 1 calc R .
C46 C -0.3955(7) 0.4769(9) -0.0877(7) 0.058(3) Uani 1 1 d . .
C45 C -0.3129(7) 0.4940(8) -0.1237(9) 0.060(3) Uani 1 1 d . .
C50 C -0.3328(7) 0.5237(8) -0.2148(7) 0.057(3) Uani 1 1 d . .
C49 C -0.4243(8) 0.5290(10) -0.2528(10) 0.073(4) Uani 1 1 d . .
H49 H -0.436497 0.545129 -0.315108 0.088 Uiso 1 1 calc R .
C51 C -0.2485(12) 0.5466(13) -0.2512(10) 0.099(4) Uani 1 1 d . U
H51 H -0.181005 0.533861 -0.207213 0.119 Uiso 1 1 calc R .
C52 C -0.259(2) 0.6422(17) -0.286(2) 0.190(12) Uani 1 1 d . U
H52A H -0.258679 0.643684 -0.350516 0.286 Uiso 1 1 calc GR .
H52B H -0.202693 0.675808 -0.248550 0.286 Uiso 1 1 calc GR .
H52C H -0.322391 0.666075 -0.282125 0.286 Uiso 1 1 calc GR .
C53 C -0.2650(13) 0.5049(14) -0.3449(10) 0.115(5) Uani 1 1 d . U
H53A H -0.289784 0.446783 -0.343371 0.172 Uiso 1 1 calc GR .
H53B H -0.201373 0.503466 -0.359684 0.172 Uiso 1 1 calc GR .
H53C H -0.314562 0.537829 -0.391773 0.172 Uiso 1 1 calc GR .
C54 C -0.3724(16) 0.4406(14) 0.0125(9) 0.115(5) Uani 1 1 d . U
H54 H -0.299625 0.445866 0.047708 0.138 Uiso 1 1 calc R .
C55 C -0.4352(18) 0.4830(16) 0.0578(12) 0.148(7) Uani 1 1 d . U
H55A H -0.487407 0.515156 0.012638 0.221 Uiso 1 1 calc GR .
H55B H -0.394421 0.521999 0.104159 0.221 Uiso 1 1 calc GR .
H55C H -0.466795 0.440754 0.087511 0.221 Uiso 1 1 calc GR .
C56 C -0.4077(18) 0.3517(14) 0.0092(13) 0.146(7) Uani 1 1 d . U
H56A H -0.479395 0.351185 0.004344 0.219 Uiso 1 1 calc GR .
H56B H -0.369805 0.322089 0.065387 0.219 Uiso 1 1 calc GR .
H56C H -0.397387 0.323012 -0.044151 0.219 Uiso 1 1 calc GR .
C57 C 1.3493(7) 0.2977(7) 0.6323(5) 0.038(2) Uani 1 1 d . .
C58 C 1.3685(16) 0.2609(13) 0.7233(15) 0.124(8) Uani 1 1 d . .
C59 C 1.4700(13) 0.2565(9) 0.7725(8) 0.082(5) Uani 1 1 d . .
H59 H 1.488547 0.236260 0.833926 0.099 Uiso 1 1 calc R .
C60 C 1.5451(10) 0.2805(10) 0.7350(8) 0.070(3) Uani 1 1 d . .
H60 H 1.613546 0.280255 0.771416 0.084 Uiso 1 1 calc R .
C61 C 1.5208(8) 0.3030(9) 0.6505(8) 0.067(4) Uani 1 1 d . .
H61 H 1.570996 0.312680 0.621196 0.081 Uiso 1 1 calc R .
C62 C 1.4273(9) 0.3124(9) 0.6060(13) 0.093(6) Uani 1 1 d . .
C63 C 1.4020(12) 0.3460(14) 0.5046(8) 0.102(5) Uani 1 1 d . U
H63 H 1.327384 0.341484 0.478502 0.123 Uiso 1 1 calc R .
C64 C 1.448(2) 0.2852(19) 0.4404(11) 0.159(9) Uani 1 1 d . U
H64A H 1.493100 0.242999 0.478851 0.239 Uiso 1 1 calc GR .
H64B H 1.485351 0.320036 0.408559 0.239 Uiso 1 1 calc GR .
H64C H 1.392877 0.255979 0.395076 0.239 Uiso 1 1 calc GR .
C65 C 1.427(2) 0.4437(19) 0.4994(14) 0.181(11) Uani 1 1 d . U
H65A H 1.409882 0.474458 0.548515 0.271 Uiso 1 1 calc GR .
H65B H 1.387510 0.466580 0.439755 0.271 Uiso 1 1 calc GR .
H65C H 1.498675 0.450550 0.506577 0.271 Uiso 1 1 calc GR .
C66 C 1.2825(13) 0.2464(11) 0.7646(9) 0.093(4) Uani 1 1 d . U
H66 H 1.220846 0.269783 0.719107 0.111 Uiso 1 1 calc R .
C67 C 1.2934(16) 0.288(2) 0.8383(13) 0.158(8) Uani 1 1 d . U
H67A H 1.343884 0.260049 0.888837 0.237 Uiso 1 1 calc GR .
H67B H 1.229167 0.290130 0.852057 0.237 Uiso 1 1 calc GR .
H67C H 1.315416 0.346006 0.830673 0.237 Uiso 1 1 calc GR .
C68 C 1.270(3) 0.1566(18) 0.763(2) 0.28(2) Uani 1 1 d . U
H68A H 1.275882 0.133759 0.705361 0.424 Uiso 1 1 calc GR .
H68B H 1.202758 0.143044 0.767982 0.424 Uiso 1 1 calc GR .
H68C H 1.321025 0.131115 0.814801 0.424 Uiso 1 1 calc GR .

loop_
_atom_site_aniso_label
_atom_site_aniso_U_11
_atom_site_aniso_U_22
_atom_site_aniso_U_33
_atom_site_aniso_U_23
_atom_site_aniso_U_13
_atom_site_aniso_U_12
O1 0.056(4) 0.104(9) 0.096(7) -0.013(7) -0.002(4) 0.018(5)
O2 0.102(5) 0.041(5) 0.061(5) 0.003(4) 0.032(4) 0.005(4)
O3 0.076(5) 0.053(5) 0.049(4) 0.021(4) 0.013(3) 0.006(4)
O4 0.072(4) 0.057(6) 0.071(5) -0.009(5) 0.019(4) -0.002(4)
N1 0.033(4) 0.058(7) 0.044(4) 0.011(4) 0.004(3) 0.009(4)
N2 0.057(5) 0.048(7) 0.060(5) 0.000(5) 0.031(4) -0.013(4)
C1 0.043(5) 0.051(8) 0.058(7) -0.003(6) 0.007(5) 0.004(5)
C2 0.055(6) 0.053(9) 0.061(7) -0.021(6) 0.009(6) -0.006(6)
C6 0.052(6) 0.042(7) 0.062(6) 0.009(6) 0.006(5) 0.020(5)
C7 0.092(9) 0.034(8) 0.091(9) -0.009(7) 0.020(7) -0.007(6)
C8 0.038(5) 0.037(8) 0.092(8) 0.003(6) -0.030(5) 0.011(5)
C9 0.042(5) 0.046(8) 0.067(7) -0.004(6) 0.026(5) 0.014(5)
C12 0.137(11) 0.009(6) 0.040(5) -0.005(4) 0.033(6) 0.000(6)
C3 0.081(7) 0.019(6) 0.056(6) 0.002(5) 0.026(6) 0.008(5)
C4 0.093(7) 0.027(6) 0.024(4) 0.014(4) 0.008(5) 0.017(5)
C5 0.051(5) 0.034(7) 0.058(6) 0.002(5) 0.022(5) 0.002(5)
C10 0.054(5) 0.033(6) 0.029(4) 0.007(4) 0.012(4) 0.002(4)
C11 0.065(6) 0.008(5) 0.052(6) 0.003(4) 0.014(5) 0.007(4)
C13 0.067(7) 0.021(7) 0.124(11) -0.018(7) 0.031(7) 0.002(5)
C14 0.073(6) 0.010(5) 0.039(5) 0.003(4) 0.008(5) 0.001(4)
C15 0.039(5) 0.017(5) 0.055(6) -0.002(4) 0.018(4) -0.007(4)
C16 0.076(7) 0.039(7) 0.027(5) 0.012(4) 0.006(4) -0.003(5)
C17 0.060(6) 0.025(6) 0.089(8) -0.036(6) 0.025(6) -0.020(5)
C18 0.073(7) 0.039(7) 0.038(5) -0.013(5) 0.017(5) 0.001(5)
C22 0.072(7) 0.018(6) 0.043(5) 0.009(4) 0.001(5) -0.003(5)
C23 0.042(5) 0.045(7) 0.076(7) -0.018(6) 0.035(5) -0.007(5)
C25 0.042(5) 0.052(8) 0.058(6) 0.005(6) 0.026(5) 0.003(5)
C24 0.060(5) 0.032(6) 0.026(4) -0.005(4) 0.019(4) 0.001(4)
C21 0.030(4) 0.035(7) 0.062(6) -0.010(5) 0.015(4) 0.003(4)
C20 0.052(5) 0.031(6) 0.023(4) 0.008(4) 0.017(4) -0.005(4)
C19 0.033(4) 0.044(7) 0.068(7) 0.000(6) 0.023(4) 0.000(4)
C26 0.081(7) 0.039(7) 0.012(4) 0.015(4) 0.010(4) 0.000(5)
C27 0.046(6) 0.067(10) 0.133(12) -0.045(9) 0.040(7) -0.014(6)
C28 0.074(7) 0.038(7) 0.036(5) -0.002(5) 0.004(5) 0.000(5)
C29 0.045(5) 0.075(9) 0.049(6) -0.002(6) 0.023(5) -0.004(6)
C30 0.063(6) 0.060(8) 0.027(5) 0.006(5) 0.025(4) 0.000(5)
C31 0.047(5) 0.038(7) 0.046(5) -0.010(5) 0.021(4) -0.009(5)
C32 0.062(6) 0.070(9) 0.027(5) -0.013(5) 0.012(4) 0.002(6)
C33 0.038(5) 0.071(9) 0.059(6) 0.005(6) 0.023(5) 0.009(5)
C34 0.056(6) 0.102(11) 0.026(5) 0.026(6) 0.017(4) 0.008(6)
C40 0.070(6) 0.047(8) 0.023(4) 0.018(5) 0.016(4) -0.014(5)
C39 0.048(5) 0.045(7) 0.055(6) -0.010(5) 0.024(5) -0.026(5)
C38 0.060(6) 0.041(7) 0.038(5) -0.012(5) 0.011(4) -0.006(5)
C37 0.072(7) 0.043(7) 0.062(7) -0.025(6) 0.042(6) -0.004(5)
C36 0.082(7) 0.034(7) 0.031(5) 0.001(5) 0.023(5) 0.006(5)
C35 0.075(7) 0.021(6) 0.050(6) -0.007(5) 0.033(5) -0.013(5)
C41 0.034(5) 0.046(7) 0.036(5) -0.005(5) 0.012(4) -0.002(4)
C42 0.064(6) 0.042(7) 0.047(6) 0.007(5) 0.015(5) 0.014(5)
C43 0.082(8) 0.051(8) 0.040(6) 0.023(6) 0.031(5) 0.012(6)
C44 0.104(9) 0.039(8) 0.035(5) 0.009(5) 0.033(6) 0.003(7)
C48 0.046(6) 0.065(10) 0.094(10) -0.009(8) -0.002(6) 0.007(6)
C47 0.097(11) 0.103(14) 0.152(16) -0.022(12) 0.098(12) -0.013(9)
C46 0.035(5) 0.094(11) 0.050(6) 0.011(6) 0.019(4) 0.010(5)
C45 0.048(6) 0.069(9) 0.078(8) -0.018(7) 0.042(5) -0.011(6)
C50 0.055(7) 0.064(9) 0.046(6) 0.029(6) 0.008(5) 0.006(5)
C49 0.037(6) 0.077(10) 0.105(10) -0.025(8) 0.022(6) -0.001(6)
C51 0.111(9) 0.141(12) 0.062(6) 0.008(7) 0.051(7) 0.001(9)
C52 0.29(3) 0.122(11) 0.26(3) 0.013(12) 0.24(3) 0.007(13)
C53 0.144(12) 0.154(14) 0.066(6) 0.006(8) 0.063(8) 0.019(11)
C54 0.177(13) 0.136(11) 0.043(7) 0.006(8) 0.050(8) -0.040(10)
C55 0.25(2) 0.144(13) 0.093(12) 0.019(11) 0.113(13) -0.033(13)
C56 0.25(2) 0.119(11) 0.082(10) 0.053(9) 0.074(13) -0.015(11)
C57 0.059(6) 0.044(7) 0.014(4) 0.008(4) 0.012(4) 0.005(5)
C58 0.164(17) 0.090(15) 0.160(18) -0.086(14) 0.116(16) -0.054(12)
C59 0.145(13) 0.046(9) 0.040(6) 0.016(6) 0.003(8) 0.023(8)
C60 0.087(7) 0.077(10) 0.047(7) -0.003(7) 0.024(6) 0.000(7)
C61 0.068(7) 0.089(11) 0.061(7) -0.031(7) 0.042(6) -0.014(6)
C62 0.059(7) 0.068(11) 0.181(17) -0.049(11) 0.077(9) -0.024(7)
C63 0.126(10) 0.149(12) 0.028(5) 0.026(7) 0.016(6) 0.004(9)
C64 0.27(3) 0.159(15) 0.068(9) 0.016(12) 0.085(14) 0.017(16)
C65 0.32(3) 0.149(12) 0.077(11) -0.002(12) 0.068(17) -0.032(15)
C66 0.156(12) 0.086(9) 0.045(5) 0.048(6) 0.044(7) 0.010(8)
C67 0.169(16) 0.223(19) 0.107(9) -0.040(13) 0.077(12) -0.033(16)
C68 0.58(6) 0.088(10) 0.35(4) 0.020(13) 0.41(5) -0.021(15)

loop_
_atom_type_symbol
_atom_type_description
_atom_type_scat_dispersion_real
_atom_type_scat_dispersion_imag
_atom_type_scat_source
C C 0.0181 0.0091 'International Tables Vol C Tables 4.2.6.8 and 6.1.1.4'
H H 0.0000 0.0000 'International Tables Vol C Tables 4.2.6.8 and 6.1.1.4'
N N 0.0311 0.0180 'International Tables Vol C Tables 4.2.6.8 and 6.1.1.4'
O O 0.0492 0.0322 'International Tables Vol C Tables 4.2.6.8 and 6.1.1.4'

loop_
_geom_angle_atom_site_label_1
_geom_angle_atom_site_label_2
_geom_angle_atom_site_label_3
_geom_angle
C1 N1 C2 119.8(7)
C1 N1 C45 121.9(9)
C45 N1 C2 118.2(9)
C44 N2 C43 119.8(9)
C44 N2 C57 119.3(9)
C57 N2 C43 120.9(9)
O2 C1 N1 117.3(8)
O2 C1 C4 121.1(10)
N1 C1 C4 121.6(10)
O1 C2 N1 115.3(10)
O1 C2 C6 127.8(12)
C6 C2 N1 116.9(10)
C2 C6 C5 123.1(10)
C7 C6 C2 121.8(11)
C7 C6 C5 115.1(9)
C6 C7 H7 117.8
C8 C7 C6 124.4(12)
C8 C7 H7 117.8
C7 C8 H8 117.4
C7 C8 C9 125.2(11)
C9 C8 H8 117.4
C8 C9 C10 113.9(8)
C16 C9 C8 125.8(10)
C16 C9 C10 120.4(10)
C3 C12 H12 119.8
C3 C12 C11 120.3(9)
C11 C12 H12 119.8
C12 C3 H3 118.1
C12 C3 C4 123.9(10)
C4 C3 H3 118.1
C1 C4 C5 120.3(10)
C3 C4 C1 123.3(10)
C3 C4 C5 116.4(9)
C4 C5 C6 117.9(9)
C10 C5 C6 121.0(9)
C10 C5 C4 121.0(9)
C5 C10 C9 119.9(9)
C5 C10 C11 123.1(9)
C11 C10 C9 116.6(8)
C10 C11 C12 115.0(9)
C14 C11 C12 121.4(9)
C14 C11 C10 123.6(8)
C14 C13 H13 118.5
C22 C13 H13 118.5
C22 C13 C14 123.1(10)
C11 C14 C13 124.6(9)
C11 C14 C15 120.4(8)
C15 C14 C13 114.2(8)
C14 C15 C16 116.5(8)
C20 C15 C14 122.3(8)
C20 C15 C16 121.0(8)
C9 C16 C15 121.5(10)
C9 C16 C17 124.2(10)
C17 C16 C15 113.8(8)
C16 C17 H17 117.3
C18 C17 C16 125.5(10)
C18 C17 H17 117.3
C17 C18 H18 118.8
C17 C18 C19 122.5(10)
C19 C18 H18 118.8
C13 C22 H22 119.4
C13 C22 C21 121.3(9)
C21 C22 H22 119.4
C24 C23 H23 117.9
C32 C23 H23 117.9
C32 C23 C24 124.3(10)
C24 C25 C26 117.8(8)
C30 C25 C24 121.5(10)
C30 C25 C26 120.6(10)
C25 C24 C23 114.2(8)
C21 C24 C23 124.1(8)
C21 C24 C25 121.4(8)
C22 C21 C20 116.6(8)
C24 C21 C22 121.6(9)
C24 C21 C20 121.5(8)
C15 C20 C21 121.4(8)
C15 C20 C19 121.1(8)
C21 C20 C19 117.3(7)
C18 C19 C20 115.8(8)
C26 C19 C18 123.0(10)
C26 C19 C20 121.1(9)
C19 C26 C25 120.7(9)
C19 C26 C27 126.5(10)
C27 C26 C25 112.5(9)
C26 C27 H27 116.2
C28 C27 C26 127.6(12)
C28 C27 H27 116.2
C27 C28 H28 119.3
C27 C28 C29 121.3(12)
C29 C28 H28 119.3
C28 C29 C30 116.5(9)
C28 C29 C34 121.8(12)
C30 C29 C34 121.6(11)
C25 C30 C29 120.5(9)
C31 C30 C25 119.8(10)
C31 C30 C29 119.7(9)
C30 C31 C36 120.3(9)
C32 C31 C30 118.8(9)
C32 C31 C36 120.8(9)
C23 C32 C31 121.0(10)
C23 C32 H32 119.5
C31 C32 H32 119.5
C34 C33 H33 118.9
C42 C33 H33 118.9
C42 C33 C34 122.2(11)
C33 C34 C29 125.3(12)
C33 C34 C35 118.4(9)
C35 C34 C29 116.2(11)
C39 C40 C41 116.9(9)
C35 C40 C39 121.9(10)
C35 C40 C41 121.2(9)
C40 C39 C38 117.6(9)
C40 C39 C44 120.8(10)
C38 C39 C44 121.6(9)
C39 C38 H38 119.4
C37 C38 C39 121.1(9)
C37 C38 H38 119.4
C38 C37 H37 118.5
C38 C37 C36 123.0(10)
C36 C37 H37 118.5
C37 C36 C31 123.0(9)
C37 C36 C35 116.4(9)
C35 C36 C31 120.5(9)
C40 C35 C34 118.6(9)
C40 C35 C36 119.9(9)
C36 C35 C34 121.4(9)
C42 C41 C40 116.0(8)
C43 C41 C40 125.4(10)
C43 C41 C42 118.4(10)
C33 C42 C41 123.1(10)
C33 C42 H42 118.5
C41 C42 H42 118.5
O3 C43 N2 114.5(9)
O3 C43 C41 130.2(12)
C41 C43 N2 115.2(10)
O4 C44 N2 116.8(10)
O4 C44 C39 121.5(11)
N2 C44 C39 121.7(10)
C47 C48 H48 125.9
C49 C48 H48 125.9
C49 C48 C47 108.3(11)
C48 C47 H47 121.6
C46 C47 C48 116.7(10)
C46 C47 H47 121.6
C47 C46 C45 124.1(12)
C47 C46 C54 116.9(12)
C45 C46 C54 119.0(11)
N1 C45 C46 121.6(10)
N1 C45 C50 118.9(8)
C50 C45 C46 119.5(10)
C45 C50 C51 120.2(10)
C49 C50 C45 110.7(11)
C49 C50 C51 129.0(12)
C48 C49 H49 109.7
C50 C49 C48 140.6(16)
C50 C49 H49 109.7
C50 C51 H51 113.0
C50 C51 C52 110.6(14)
C50 C51 C53 109.4(14)
C52 C51 H51 113.0
C53 C51 H51 113.0
C53 C51 C52 96.6(16)
C51 C52 H52A 109.5
C51 C52 H52B 109.5
C51 C52 H52C 109.5
H52A C52 H52B 109.5
H52A C52 H52C 109.5
H52B C52 H52C 109.5
C51 C53 H53A 109.5
C51 C53 H53B 109.5
C51 C53 H53C 109.5
H53A C53 H53B 109.5
H53A C53 H53C 109.5
H53B C53 H53C 109.5
C46 C54 H54 111.8
C55 C54 C46 108.9(18)
C55 C54 H54 111.8
C55 C54 C56 102.1(17)
C56 C54 C46 110.0(14)
C56 C54 H54 111.8
C54 C55 H55A 109.5
C54 C55 H55B 109.5
C54 C55 H55C 109.5
H55A C55 H55B 109.5
H55A C55 H55C 109.5
H55B C55 H55C 109.5
C54 C56 H56A 109.5
C54 C56 H56B 109.5
C54 C56 H56C 109.5
H56A C56 H56B 109.5
H56A C56 H56C 109.5
H56B C56 H56C 109.5
N2 C57 C58 116.7(10)
C62 C57 N2 127.3(11)
C62 C57 C58 116.0(13)
C57 C58 C66 120.7(18)
C59 C58 C57 113.7(13)
C59 C58 C66 124.5(18)
C58 C59 H59 118.8
C60 C59 C58 122.3(12)
C60 C59 H59 118.8
C59 C60 H60 120.5
C61 C60 C59 119.0(12)
C61 C60 H60 120.5
C60 C61 H61 120.5
C60 C61 C62 119.0(12)
C62 C61 H61 120.5
C57 C62 C63 114.0(13)
C61 C62 C57 129.3(16)
C61 C62 C63 116.8(11)
C62 C63 H63 105.5
C62 C63 C64 112.5(14)
C62 C63 C65 112.9(14)
C64 C63 H63 105.5
C65 C63 H63 105.5
C65 C63 C64 114.0(18)
C63 C64 H64A 109.5
C63 C64 H64B 109.5
C63 C64 H64C 109.5
H64A C64 H64B 109.5
H64A C64 H64C 109.5
H64B C64 H64C 109.5
C63 C65 H65A 109.5
C63 C65 H65B 109.5
C63 C65 H65C 109.5
H65A C65 H65B 109.5
H65A C65 H65C 109.5
H65B C65 H65C 109.5
C58 C66 H66 106.0
C67 C66 C58 112.8(18)
C67 C66 H66 106.0
C67 C66 C68 120(2)
C68 C66 C58 104.6(17)
C68 C66 H66 106.0
C66 C67 H67A 109.5
C66 C67 H67B 109.5
C66 C67 H67C 109.5
H67A C67 H67B 109.5
H67A C67 H67C 109.5
H67B C67 H67C 109.5
C66 C68 H68A 109.5
C66 C68 H68B 109.5
C66 C68 H68C 109.5
H68A C68 H68B 109.5
H68A C68 H68C 109.5
H68B C68 H68C 109.5

loop_
_geom_bond_atom_site_label_1
_geom_bond_atom_site_label_2
_geom_bond_distance
O1 C2 1.212(15)
O2 C1 1.259(14)
O3 C43 1.205(14)
O4 C44 1.282(14)
N1 C1 1.392(15)
N1 C2 1.481(16)
N1 C45 1.397(14)
N2 C43 1.503(16)
N2 C44 1.386(15)
N2 C57 1.425(13)
C1 C4 1.412(15)
C2 C6 1.403(16)
C6 C7 1.380(17)
C6 C5 1.435(16)
C7 H7 0.9500
C7 C8 1.272(16)
C8 H8 0.9500
C8 C9 1.410(16)
C9 C10 1.446(15)
C9 C16 1.382(15)
C12 H12 0.9500
C12 C3 1.376(17)
C12 C11 1.482(15)
C3 H3 0.9500
C3 C4 1.407(15)
C4 C5 1.424(15)
C5 C10 1.408(13)
C10 C11 1.414(14)
C11 C14 1.367(14)
C13 H13 0.9500
C13 C14 1.443(16)
C13 C22 1.371(16)
C14 C15 1.422(13)
C15 C16 1.464(14)
C15 C20 1.394(13)
C16 C17 1.442(16)
C17 H17 0.9500
C17 C18 1.284(15)
C18 H18 0.9500
C18 C19 1.443(15)
C22 H22 0.9500
C22 C21 1.402(15)
C23 H23 0.9500
C23 C24 1.459(14)
C23 C32 1.321(14)
C25 C24 1.430(15)
C25 C26 1.435(15)
C25 C30 1.418(14)
C24 C21 1.396(12)
C21 C20 1.426(13)
C20 C19 1.444(15)
C19 C26 1.405(14)
C26 C27 1.424(17)
C27 H27 0.9500
C27 C28 1.302(16)
C28 H28 0.9500
C28 C29 1.371(16)
C29 C30 1.460(17)
C29 C34 1.493(14)
C30 C31 1.418(15)
C31 C32 1.410(15)
C31 C36 1.478(15)
C32 H32 0.9500
C33 H33 0.9500
C33 C34 1.361(17)
C33 C42 1.361(14)
C34 C35 1.484(17)
C40 C39 1.387(15)
C40 C35 1.381(14)
C40 C41 1.462(15)
C39 C38 1.411(16)
C39 C44 1.418(16)
C38 H38 0.9500
C38 C37 1.322(14)
C37 H37 0.9500
C37 C36 1.413(15)
C36 C35 1.422(15)
C41 C42 1.402(14)
C41 C43 1.364(14)
C42 H42 0.9500
C48 H48 0.9500
C48 C47 1.61(2)
C48 C49 1.270(17)
C47 H47 0.9500
C47 C46 1.222(19)
C46 C45 1.443(15)
C46 C54 1.574(17)
C45 C50 1.414(16)
C50 C49 1.236(15)
C50 C51 1.487(18)
C49 H49 0.9500
C51 H51 1.0000
C51 C52 1.59(3)
C51 C53 1.53(2)
C52 H52A 0.9800
C52 H52B 0.9800
C52 H52C 0.9800
C53 H53A 0.9800
C53 H53B 0.9800
C53 H53C 0.9800
C54 H54 1.0000
C54 C55 1.43(3)
C54 C56 1.48(3)
C55 H55A 0.9800
C55 H55B 0.9800
C55 H55C 0.9800
C56 H56A 0.9800
C56 H56B 0.9800
C56 H56C 0.9800
C57 C58 1.45(2)
C57 C62 1.287(15)
C58 C59 1.39(2)
C58 C66 1.53(2)
C59 H59 0.9500
C59 C60 1.39(2)
C60 H60 0.9500
C60 C61 1.282(17)
C61 H61 0.9500
C61 C62 1.286(19)
C62 C63 1.57(2)
C63 H63 1.0000
C63 C64 1.63(3)
C63 C65 1.58(3)
C64 H64A 0.9800
C64 H64B 0.9800
C64 H64C 0.9800
C65 H65A 0.9800
C65 H65B 0.9800
C65 H65C 0.9800
C66 H66 1.0000
C66 C67 1.27(2)
C66 C68 1.42(3)
C67 H67A 0.9800
C67 H67B 0.9800
C67 H67C 0.9800
C68 H68A 0.9800
C68 H68B 0.9800
C68 H68C 0.9800

loop_
_smtbx_masks_void_nr
_smtbx_masks_void_average_x
_smtbx_masks_void_average_y
_smtbx_masks_void_average_z
_smtbx_masks_void_volume
_smtbx_masks_void_count_electrons
1 -0.010 -0.257 0.248 540.9 110.2
2 0.010 -0.445 0.752 540.9 110.2
